data_7037572
loop_
_publ_author_name
'Holmberg, Rebecca J.'
'Ho, Le Tuan Anh'
'Ungur, Liviu'
'Korobkov, Ilia'
'Chibotaru, Liviu F.'
'Murugesu, Muralee'

_publ_section_title
;
 Observation of unusual slow-relaxation of the magnetisation in a Gd-EDTA
 chelate.
;
_journal_issue 47
_journal_name_full 'Dalton transactions (Cambridge, England : 2003)'
_journal_page_first 20321
_journal_page_last 20325
_journal_paper_doi 10.1039/c5dt04072h
_journal_volume 44
_journal_year 2015
_chemical_formula_sum 'C10 H28 Gd N2 Na O16'
_chemical_formula_weight 612.58
_chemical_name_systematic Gd-EDTA
_space_group_crystal_system monoclinic
_space_group_IT_number 9
_space_group_name_Hall 'C -2yc'
_space_group_name_H-M_alt 'C 1 c 1'
_symmetry_space_group_name_Hall 'C -2yc'
_symmetry_space_group_name_H-M 'C 1 c 1'
_atom_sites_solution_hydrogens mixed
_audit_creation_method SHELXL-2013
_audit_update_record
;
2015-02-10 deposited with the CCDC.
2015-10-19 downloaded from the CCDC.
;
_cell_angle_alpha 90
_cell_angle_beta 108.7327(13)
_cell_angle_gamma 90
_cell_formula_units_Z 8
_cell_length_a 12.0641(4)
_cell_length_b 19.3270(6)
_cell_length_c 18.6758(6)
_cell_measurement_reflns_used 9158
_cell_measurement_temperature 200(2)
_cell_measurement_theta_max 28.34
_cell_measurement_theta_min 2.40
_cell_volume 4123.8(2)
_computing_cell_refinement 'APEX II, Bruker (2009)'
_computing_data_collection 'APEX II, Bruker (2009)'
_computing_data_reduction 'XPREP, Bruker (2009)'
_computing_molecular_graphics 'SHELXTL, Bruker (2004)'
_computing_publication_material 'SHELXTL, Bruker (2004)'
_computing_structure_refinement 'SHELXL-2013 (Sheldrick, 2013)'
_computing_structure_solution 'SHELXS-03 (Sheldrick, 2003)'
_diffrn_ambient_temperature 200(2)
_diffrn_measured_fraction_theta_full 0.997
_diffrn_measured_fraction_theta_max 0.999
_diffrn_measurement_device_type 'Bruker APEX-II CCD'
_diffrn_measurement_method '\f and \w scans'
_diffrn_radiation_type MoK\a
_diffrn_radiation_wavelength 0.71073
_diffrn_reflns_av_R_equivalents 0.0175
_diffrn_reflns_av_unetI/netI 0.0267
_diffrn_reflns_laue_measured_fraction_full 0.997
_diffrn_reflns_laue_measured_fraction_max 0.999
_diffrn_reflns_limit_h_max 16
_diffrn_reflns_limit_h_min -16
_diffrn_reflns_limit_k_max 25
_diffrn_reflns_limit_k_min -25
_diffrn_reflns_limit_l_max 24
_diffrn_reflns_limit_l_min -24
_diffrn_reflns_number 29817
_diffrn_reflns_point_group_measured_fraction_full 0.956
_diffrn_reflns_point_group_measured_fraction_max 0.959
_diffrn_reflns_theta_full 25.242
_diffrn_reflns_theta_max 28.344
_diffrn_reflns_theta_min 2.071
_exptl_absorpt_coefficient_mu 3.319
_exptl_absorpt_correction_T_max 0.7457
_exptl_absorpt_correction_T_min 0.6143
_exptl_absorpt_correction_type multi-scan
_exptl_absorpt_process_details 'SADABS, Bruker (2003)'
_exptl_crystal_colour colourless
_exptl_crystal_density_diffrn 1.973
_exptl_crystal_density_meas ?
_exptl_crystal_description block
_exptl_crystal_F_000 2440
_exptl_crystal_preparation 'Magnetic properties'
_exptl_crystal_size_max 0.240
_exptl_crystal_size_mid 0.190
_exptl_crystal_size_min 0.160
_refine_diff_density_max 0.601
_refine_diff_density_min -0.844
_refine_diff_density_rms 0.076
_refine_ls_abs_structure_details
; 
 Flack x determined using 4416 quotients [(I+)-(I-)]/[(I+)+(I-)] 
 (Parsons and Flack (2004), Acta Cryst. A60, s61). 
;
_refine_ls_abs_structure_Flack 0.577(4)
_refine_ls_extinction_method none
_refine_ls_goodness_of_fit_ref 1.050
_refine_ls_hydrogen_treatment constr
_refine_ls_matrix_type full
_refine_ls_number_parameters 542
_refine_ls_number_reflns 9608
_refine_ls_number_restraints 2
_refine_ls_restrained_S_all 1.050
_refine_ls_R_factor_all 0.0217
_refine_ls_R_factor_gt 0.0216
_refine_ls_shift/su_max 0.001
_refine_ls_shift/su_mean 0.000
_refine_ls_structure_factor_coef Fsqd
_refine_ls_weighting_details 'w=1/[\s^2^(Fo^2^)+(0.0371P)^2^+7.0108P] where P=(Fo^2^+2Fc^2^)/3'
_refine_ls_weighting_scheme calc
_refine_ls_wR_factor_gt 0.0576
_refine_ls_wR_factor_ref 0.0577
_reflns_Friedel_coverage 0.918
_reflns_friedel_fraction_full 0.915
_reflns_friedel_fraction_max 0.919
_reflns_number_gt 9577
_reflns_number_total 9608
_reflns_threshold_expression 'I > 2\s(I)'
_cod_data_source_file c5dt04072h2.cif
_cod_data_source_block mm399
_cod_depositor_comments
;
The following automatic conversions were performed:

'_exptl_crystal_density_meas' value 'n/a' was changed to '?' - the
value is perceived as not measured.

Automatic conversion script
Id: cif_fix_values 4268 2015-11-12 08:31:59Z antanas 
;
_cod_database_code 7037572
_shelx_space_group_comment
; 
The symmetry employed for this shelxl refinement is uniquely defined 
by the following loop, which should always be used as a source of 
symmetry information in preference to the above space-group names. 
They are only intended as comments. 
;
_shelx_estimated_absorpt_t_min 0.503
_shelx_estimated_absorpt_t_max 0.619
_shelxl_version_number 2013-4

loop_
_space_group_symop_operation_xyz
'x, y, z'
'x, -y, z+1/2'
'x+1/2, y+1/2, z'
'x+1/2, -y+1/2, z+1/2'

loop_
_atom_site_label
_atom_site_type_symbol
_atom_site_fract_x
_atom_site_fract_y
_atom_site_fract_z
_atom_site_U_iso_or_equiv
_atom_site_adp_type
_atom_site_occupancy
_atom_site_site_symmetry_order
_atom_site_calc_flag
_atom_site_refinement_flags_posn
_atom_site_refinement_flags_adp
Gd1 Gd 0.06729(3) 0.54123(2) 0.72037(2) 0.00912(12) Uani 1 1 d . .
Gd2 Gd 0.38201(2) 0.29342(2) 0.84122(2) 0.00909(12) Uani 1 1 d . .
Na1 Na 0.3985(4) 0.4830(2) 0.7588(3) 0.0220(9) Uani 1 1 d . .
Na2 Na 0.6703(4) 0.2412(2) 0.7913(3) 0.0254(10) Uani 1 1 d . .
O1 O -0.1068(6) 0.6067(3) 0.7023(4) 0.0127(14) Uani 1 1 d . .
O2 O -0.2959(7) 0.6155(4) 0.6905(6) 0.0246(19) Uani 1 1 d . .
O3 O 0.0854(6) 0.4198(3) 0.6918(4) 0.0136(13) Uani 1 1 d . .
O4 O 0.0199(7) 0.3116(4) 0.6792(6) 0.0261(18) Uani 1 1 d . .
O5 O 0.1276(7) 0.6531(4) 0.6915(5) 0.0176(14) Uani 1 1 d . .
O6 O 0.1666(8) 0.7238(5) 0.6083(6) 0.036(2) Uani 1 1 d . .
O7 O 0.2212(6) 0.5267(4) 0.6638(5) 0.0145(13) Uani 1 1 d . .
O8 O 0.2822(7) 0.5176(6) 0.5628(5) 0.032(2) Uani 1 1 d . .
O9 O -0.0100(7) 0.4879(4) 0.8111(5) 0.0183(16) Uani 1 1 d . .
H9C H 0.0402 0.4532 0.8410 0.027 Uiso 1 1 d R U
H9D H -0.0491 0.5147 0.8425 0.027 Uiso 1 1 d R U
O10 O 0.2392(6) 0.4935(3) 0.8160(4) 0.0131(14) Uani 1 1 d . .
H10A H 0.2331 0.4452 0.8251 0.020 Uiso 1 1 d R U
H10B H 0.2772 0.5186 0.8649 0.020 Uiso 1 1 d R U
O11 O 0.1141(6) 0.6224(3) 0.8317(5) 0.0153(14) Uani 1 1 d . .
H11C H 0.0483 0.6419 0.8425 0.023 Uiso 1 1 d R U
H11D H 0.1692 0.6008 0.8786 0.023 Uiso 1 1 d R U
O12 O 0.4291(7) 0.1730(4) 0.8697(5) 0.0196(16) Uani 1 1 d . .
O13 O 0.3818(7) 0.0651(4) 0.8897(6) 0.0241(16) Uani 1 1 d . .
O14 O 0.2261(6) 0.3584(4) 0.8590(5) 0.0167(16) Uani 1 1 d . .
O15 O 0.0483(8) 0.3640(4) 0.8727(6) 0.0234(18) Uani 1 1 d . .
O16 O 0.5918(7) 0.2806(4) 0.8938(5) 0.0173(15) Uani 1 1 d . .
O17 O 0.7538(7) 0.2722(5) 0.9907(5) 0.0242(17) Uani 1 1 d . .
O18 O 0.4645(6) 0.4052(4) 0.8632(5) 0.0173(14) Uani 1 1 d . .
O19 O 0.5860(9) 0.4771(6) 0.9429(6) 0.040(2) Uani 1 1 d . .
O20 O 0.2115(7) 0.2390(4) 0.7541(5) 0.0189(16) Uani 1 1 d . .
H20A H 0.2216 0.2009 0.7241 0.028 Uiso 1 1 d R U
H20B H 0.1448 0.2690 0.7242 0.028 Uiso 1 1 d R U
O21 O 0.4519(6) 0.2425(3) 0.7418(5) 0.0157(15) Uani 1 1 d . .
H21A H 0.4259 0.1960 0.7289 0.023 Uiso 1 1 d R U
H21B H 0.4412 0.2706 0.6948 0.023 Uiso 1 1 d R U
O22 O 0.3064(6) 0.3698(3) 0.7246(6) 0.0154(12) Uani 1 1 d . .
H22A H 0.2265 0.3841 0.7095 0.023 Uiso 1 1 d R U
H22B H 0.3273 0.3523 0.6798 0.023 Uiso 1 1 d R U
O23 O 0.4913(10) 0.4878(8) 0.6644(8) 0.076(4) Uani 1 1 d . .
H23A H 0.5182 0.5344 0.6646 0.114 Uiso 1 1 d R U
H23B H 0.5372 0.4559 0.6420 0.114 Uiso 1 1 d R U
O24 O 0.4816(10) 0.5918(5) 0.7892(8) 0.075(4) Uani 1 1 d . .
H24A H 0.5451 0.5872 0.8353 0.112 Uiso 1 1 d R U
H24B H 0.4798 0.6398 0.7682 0.112 Uiso 1 1 d R U
O25 O 0.6548(11) 0.3562(4) 0.7486(5) 0.052(2) Uani 1 1 d . .
H25A H 0.6222 0.3694 0.6967 0.079 Uiso 1 1 d R U
H25B H 0.6589 0.3973 0.7824 0.079 Uiso 1 1 d R U
O26 O 0.8589(7) 0.2605(5) 0.8848(5) 0.0315(17) Uani 1 1 d . .
H26A H 0.8258 0.2770 0.9218 0.047 Uiso 1 1 d R U
H26B H 0.9418 0.2770 0.8969 0.047 Uiso 1 1 d R U
O27 O 0.5764(8) 0.3563(5) 0.5817(6) 0.050(2) Uani 1 1 d . .
H27A H 0.5776 0.3498 0.5260 0.075 Uiso 1 1 d R U
H27B H 0.6132 0.3126 0.6079 0.075 Uiso 1 1 d R U
O28 O -0.1123(12) 0.2138(5) 0.7251(8) 0.056(3) Uani 1 1 d . .
H28A H -0.1849 0.2243 0.6873 0.085 Uiso 1 1 d R U
H28B H -0.0603 0.2557 0.7363 0.085 Uiso 1 1 d R U
O29 O 0.8715(7) 0.1879(4) 1.1094(5) 0.0272(17) Uani 1 1 d . .
H29A H 0.8240 0.2138 1.0671 0.041 Uiso 1 1 d R U
H29B H 0.9352 0.1631 1.0957 0.041 Uiso 1 1 d R U
O30 O 0.1771(11) -0.0142(6) 0.8274(7) 0.052(3) Uani 1 1 d . .
H30A H 0.2469 0.0127 0.8376 0.078 Uiso 1 1 d R U
H30B H 0.1532 -0.0182 0.8742 0.078 Uiso 1 1 d R U
O31 O 0.2834(7) 0.5615(4) 0.9459(5) 0.0234(16) Uani 1 1 d . .
H31A H 0.2794 0.5352 0.9885 0.035 Uiso 1 1 d R U
H31B H 0.3619 0.5844 0.9576 0.035 Uiso 1 1 d R U
O32 O 0.4674(7) 0.6338(4) 0.9312(6) 0.0451(18) Uani 1 1 d . .
H32A H 0.4266 0.6767 0.9174 0.068 Uiso 1 1 d R U
H32B H 0.5038 0.6196 0.8919 0.068 Uiso 1 1 d R U
N1 N -0.1299(8) 0.4744(5) 0.6462(6) 0.0137(16) Uani 1 1 d . .
N2 N 0.0006(7) 0.5671(4) 0.5734(5) 0.0152(17) Uani 1 1 d . .
N3 N 0.2651(8) 0.2276(5) 0.9209(6) 0.0134(17) Uani 1 1 d . .
N4 N 0.4617(7) 0.3231(4) 0.9854(5) 0.0145(16) Uani 1 1 d . .
C1 C -0.1463(8) 0.4755(5) 0.5641(6) 0.0167(18) Uani 1 1 d . .
H1A H -0.0931 0.4412 0.5530 0.020 Uiso 1 1 calc R U
H1B H -0.2276 0.4615 0.5359 0.020 Uiso 1 1 calc R U
C2 C -0.1231(10) 0.5448(5) 0.5370(8) 0.019(2) Uani 1 1 d . .
H2A H -0.1761 0.5792 0.5482 0.023 Uiso 1 1 calc R U
H2B H -0.1405 0.5433 0.4815 0.023 Uiso 1 1 calc R U
C3 C -0.2274(9) 0.5080(5) 0.6632(7) 0.017(2) Uani 1 1 d . .
H3A H -0.2445 0.4816 0.7039 0.021 Uiso 1 1 calc R U
H3B H -0.2976 0.5054 0.6177 0.021 Uiso 1 1 calc R U
C4 C -0.2070(8) 0.5823(5) 0.6873(6) 0.0129(18) Uani 1 1 d . .
C5 C -0.1169(9) 0.4016(5) 0.6722(7) 0.017(2) Uani 1 1 d . .
H5A H -0.1750 0.3725 0.6348 0.021 Uiso 1 1 calc R U
H5B H -0.1327 0.3982 0.7209 0.021 Uiso 1 1 calc R U
C6 C 0.0052(8) 0.3750(4) 0.6819(6) 0.0137(18) Uani 1 1 d . .
C7 C 0.0121(10) 0.6422(5) 0.5631(6) 0.0193(19) Uani 1 1 d . .
H7A H -0.0621 0.6652 0.5612 0.023 Uiso 1 1 calc R U
H7B H 0.0251 0.6503 0.5140 0.023 Uiso 1 1 calc R U
C8 C 0.1122(9) 0.6746(5) 0.6260(7) 0.018(2) Uani 1 1 d . .
C9 C 0.0794(12) 0.5298(8) 0.5409(9) 0.025(3) Uani 1 1 d . .
H9A H 0.0780 0.5530 0.4934 0.030 Uiso 1 1 calc R U
H9B H 0.0493 0.4822 0.5280 0.030 Uiso 1 1 calc R U
C10 C 0.2038(8) 0.5258(5) 0.5922(7) 0.0151(17) Uani 1 1 d . .
C11 C 0.3316(9) 0.2311(5) 1.0019(6) 0.0181(19) Uani 1 1 d . .
H11A H 0.3962 0.1971 1.0134 0.022 Uiso 1 1 calc R U
H11B H 0.2795 0.2180 1.0312 0.022 Uiso 1 1 calc R U
C12 C 0.3817(10) 0.3014(5) 1.0270(7) 0.014(2) Uani 1 1 d . .
H12A H 0.3173 0.3354 1.0181 0.017 Uiso 1 1 calc R U
H12B H 0.4250 0.3004 1.0819 0.017 Uiso 1 1 calc R U
C13 C 0.2529(9) 0.1547(5) 0.8974(6) 0.0131(17) Uani 1 1 d . .
H13A H 0.1876 0.1500 0.8494 0.016 Uiso 1 1 calc R U
H13B H 0.2341 0.1265 0.9363 0.016 Uiso 1 1 calc R U
C14 C 0.3645(9) 0.1281(5) 0.8868(7) 0.016(2) Uani 1 1 d . .
C15 C 0.1474(10) 0.2586(5) 0.9055(7) 0.019(2) Uani 1 1 d . .
H15A H 0.1259 0.2569 0.9523 0.022 Uiso 1 1 calc R U
H15B H 0.0898 0.2303 0.8669 0.022 Uiso 1 1 calc R U
C16 C 0.1391(10) 0.3338(5) 0.8776(6) 0.0162(19) Uani 1 1 d . .
C17 C 0.5770(12) 0.2859(6) 1.0182(9) 0.020(3) Uani 1 1 d . .
H17A H 0.5620 0.2389 1.0341 0.024 Uiso 1 1 calc R U
H17B H 0.6253 0.3110 1.0637 0.024 Uiso 1 1 calc R U
C18 C 0.6457(8) 0.2799(5) 0.9620(7) 0.0162(19) Uani 1 1 d . .
C19 C 0.4812(11) 0.3984(5) 0.9926(7) 0.024(2) Uani 1 1 d . .
H19A H 0.5434 0.4081 1.0410 0.029 Uiso 1 1 calc R U
H19B H 0.4086 0.4211 0.9945 0.029 Uiso 1 1 calc R U
C20 C 0.5158(9) 0.4297(5) 0.9291(7) 0.020(2) Uani 1 1 d . .

loop_
_atom_site_aniso_label
_atom_site_aniso_U_11
_atom_site_aniso_U_22
_atom_site_aniso_U_33
_atom_site_aniso_U_23
_atom_site_aniso_U_13
_atom_site_aniso_U_12
Gd1 0.0082(3) 0.00912(18) 0.0095(2) 0.00002(14) 0.00203(19) 0.00082(15)
Gd2 0.0075(3) 0.00908(18) 0.0100(3) 0.00016(14) 0.00187(19) 0.00093(15)
Na1 0.0224(19) 0.0207(18) 0.022(2) 0.0044(14) 0.0064(16) 0.0005(14)
Na2 0.023(2) 0.026(2) 0.023(2) -0.0046(16) 0.0025(17) -0.0009(15)
O1 0.010(3) 0.013(3) 0.014(4) 0.001(3) 0.003(3) 0.002(2)
O2 0.013(4) 0.019(3) 0.039(6) -0.006(3) 0.005(4) 0.007(3)
O3 0.013(3) 0.011(3) 0.015(3) -0.002(2) 0.002(3) 0.003(2)
O4 0.016(3) 0.011(3) 0.043(5) -0.002(3) -0.003(3) 0.000(3)
O5 0.025(3) 0.014(3) 0.016(3) -0.003(2) 0.009(3) -0.003(3)
O6 0.034(4) 0.040(4) 0.033(5) 0.015(4) 0.009(4) -0.015(4)
O7 0.008(3) 0.022(3) 0.013(4) 0.000(3) 0.003(3) 0.000(3)
O8 0.017(3) 0.062(6) 0.017(4) -0.008(4) 0.007(3) 0.006(3)
O9 0.027(4) 0.015(3) 0.017(4) 0.003(3) 0.013(3) 0.010(3)
O10 0.013(3) 0.014(3) 0.011(3) -0.001(2) 0.003(3) 0.002(2)
O11 0.016(3) 0.018(2) 0.012(4) 0.001(2) 0.005(3) 0.005(2)
O12 0.015(3) 0.016(3) 0.033(5) 0.005(3) 0.015(3) 0.001(2)
O13 0.025(3) 0.012(3) 0.043(5) 0.004(3) 0.022(3) 0.007(3)
O14 0.015(3) 0.011(3) 0.027(5) 0.004(3) 0.012(3) 0.002(2)
O15 0.020(4) 0.019(3) 0.036(5) 0.009(3) 0.016(4) 0.009(3)
O16 0.016(3) 0.021(3) 0.012(4) -0.002(3) 0.001(3) 0.004(3)
O17 0.011(3) 0.042(4) 0.017(4) 0.006(3) 0.001(3) 0.002(3)
O18 0.014(3) 0.018(3) 0.019(4) -0.002(3) 0.003(3) -0.004(2)
O19 0.045(5) 0.045(5) 0.029(5) -0.012(4) 0.011(4) -0.028(4)
O20 0.015(3) 0.014(3) 0.025(4) -0.003(3) 0.003(3) -0.002(3)
O21 0.019(4) 0.012(3) 0.017(4) -0.003(2) 0.007(3) 0.002(3)
O22 0.015(3) 0.016(2) 0.015(4) 0.002(2) 0.004(3) 0.005(2)
O23 0.039(6) 0.133(12) 0.060(8) 0.021(8) 0.023(5) 0.029(7)
O24 0.059(6) 0.041(5) 0.097(10) -0.011(5) -0.014(6) -0.018(5)
O25 0.093(8) 0.034(4) 0.032(4) 0.004(3) 0.023(5) -0.006(4)
O26 0.021(3) 0.045(4) 0.031(4) -0.004(3) 0.012(3) -0.003(3)
O27 0.042(4) 0.056(5) 0.053(5) 0.003(4) 0.016(4) 0.000(4)
O28 0.071(7) 0.053(6) 0.038(6) 0.008(4) 0.007(5) -0.030(5)
O29 0.028(4) 0.038(4) 0.012(4) 0.002(3) 0.002(3) -0.001(3)
O30 0.058(6) 0.067(7) 0.033(5) -0.011(5) 0.019(4) -0.026(5)
O31 0.020(3) 0.025(3) 0.022(4) 0.001(3) 0.001(3) -0.005(3)
O32 0.039(4) 0.035(4) 0.061(5) 0.005(4) 0.016(4) -0.005(3)
N1 0.010(4) 0.019(4) 0.011(4) -0.002(3) 0.001(3) 0.001(3)
N2 0.017(4) 0.011(3) 0.015(4) 0.000(3) 0.002(3) 0.000(3)
N3 0.013(4) 0.004(3) 0.025(5) 0.001(3) 0.009(3) 0.005(3)
N4 0.008(3) 0.023(4) 0.012(4) 0.001(3) 0.003(3) 0.006(3)
C1 0.013(4) 0.013(4) 0.021(5) -0.003(3) 0.000(4) -0.002(3)
C2 0.010(5) 0.029(6) 0.013(5) 0.002(4) -0.005(4) -0.003(3)
C3 0.007(4) 0.019(4) 0.026(5) -0.007(3) 0.005(4) 0.001(3)
C4 0.007(4) 0.014(4) 0.015(5) -0.001(3) -0.001(3) 0.007(3)
C5 0.011(4) 0.008(4) 0.036(6) 0.002(3) 0.012(4) 0.001(3)
C6 0.009(4) 0.013(4) 0.016(4) -0.001(3) -0.001(3) 0.002(3)
C7 0.017(4) 0.023(4) 0.012(4) 0.006(3) -0.003(4) 0.000(4)
C8 0.016(4) 0.014(4) 0.026(6) 0.006(3) 0.010(4) 0.003(3)
C9 0.016(5) 0.044(6) 0.015(6) -0.005(5) 0.006(4) 0.003(5)
C10 0.015(4) 0.018(4) 0.014(5) -0.003(3) 0.008(3) 0.001(3)
C11 0.020(4) 0.024(5) 0.013(4) 0.007(4) 0.009(4) 0.006(4)
C12 0.011(4) 0.016(4) 0.015(5) 0.000(3) 0.002(4) 0.004(3)
C13 0.015(4) 0.012(4) 0.015(4) 0.003(3) 0.007(3) 0.001(3)
C14 0.018(4) 0.016(4) 0.015(4) 0.003(3) 0.006(3) 0.004(3)
C15 0.020(5) 0.012(4) 0.028(5) 0.006(3) 0.013(4) 0.004(3)
C16 0.021(5) 0.013(4) 0.013(4) 0.000(3) 0.004(4) -0.003(4)
C17 0.015(5) 0.029(6) 0.013(6) 0.005(4) 0.003(4) 0.010(4)
C18 0.018(4) 0.020(4) 0.013(5) 0.005(4) 0.007(4) 0.000(3)
C19 0.028(5) 0.019(4) 0.023(5) -0.008(4) 0.005(4) -0.007(4)
C20 0.015(4) 0.019(4) 0.021(5) -0.003(3) 0.000(4) -0.002(3)

loop_
_atom_type_symbol
_atom_type_description
_atom_type_scat_dispersion_real
_atom_type_scat_dispersion_imag
_atom_type_scat_source
C C 0.0033 0.0016 'International Tables Vol C Tables 4.2.6.8 and 6.1.1.4'
H H 0.0000 0.0000 'International Tables Vol C Tables 4.2.6.8 and 6.1.1.4'
N N 0.0061 0.0033 'International Tables Vol C Tables 4.2.6.8 and 6.1.1.4'
O O 0.0106 0.0060 'International Tables Vol C Tables 4.2.6.8 and 6.1.1.4'
Na Na 0.0362 0.0249 'International Tables Vol C Tables 4.2.6.8 and 6.1.1.4'
Gd Gd -0.1653 3.9035 'International Tables Vol C Tables 4.2.6.8 and 6.1.1.4'

loop_
_geom_angle_atom_site_label_1
_geom_angle_atom_site_label_2
_geom_angle_atom_site_label_3
_geom_angle
_geom_angle_site_symmetry_1
_geom_angle_site_symmetry_3
O1 Gd1 O5 78.9(3) . .
O1 Gd1 O9 78.7(3) . .
O5 Gd1 O9 139.2(3) . .
O1 Gd1 O7 139.7(3) . .
O5 Gd1 O7 71.1(3) . .
O9 Gd1 O7 141.1(3) . .
O1 Gd1 O3 128.2(2) . .
O5 Gd1 O3 139.9(3) . .
O9 Gd1 O3 79.9(3) . .
O7 Gd1 O3 70.0(3) . .
O1 Gd1 O10 143.8(2) . .
O5 Gd1 O10 104.9(3) . .
O9 Gd1 O10 75.7(3) . .
O7 Gd1 O10 71.7(3) . .
O3 Gd1 O10 71.4(2) . .
O1 Gd1 O11 74.9(2) . .
O5 Gd1 O11 67.7(3) . .
O9 Gd1 O11 73.8(3) . .
O7 Gd1 O11 115.5(3) . .
O3 Gd1 O11 140.3(2) . .
O10 Gd1 O11 73.7(2) . .
O1 Gd1 N2 78.0(3) . .
O5 Gd1 N2 67.0(3) . .
O9 Gd1 N2 138.7(3) . .
O7 Gd1 N2 65.8(3) . .
O3 Gd1 N2 88.5(2) . .
O10 Gd1 N2 137.2(3) . .
O11 Gd1 N2 130.6(2) . .
O1 Gd1 N1 65.5(3) . .
O5 Gd1 N1 127.2(3) . .
O9 Gd1 N1 71.1(3) . .
O7 Gd1 N1 113.3(3) . .
O3 Gd1 N1 63.1(3) . .
O10 Gd1 N1 127.0(3) . .
O11 Gd1 N1 130.9(3) . .
N2 Gd1 N1 68.3(3) . .
O1 Gd1 Na1 164.26(18) . .
O5 Gd1 Na1 86.3(2) . .
O9 Gd1 Na1 110.1(2) . .
O7 Gd1 Na1 35.4(2) . .
O3 Gd1 Na1 67.15(18) . .
O10 Gd1 Na1 36.43(18) . .
O11 Gd1 Na1 94.65(18) . .
N2 Gd1 Na1 101.1(2) . .
N1 Gd1 Na1 129.1(2) . .
O1 Gd1 Na2 73.15(18) . 3_455
O5 Gd1 Na2 31.7(2) . 3_455
O9 Gd1 Na2 108.5(2) . 3_455
O7 Gd1 Na2 93.1(2) . 3_455
O3 Gd1 Na2 158.59(18) . 3_455
O10 Gd1 Na2 91.20(18) . 3_455
O11 Gd1 Na2 36.01(18) . 3_455
N2 Gd1 Na2 96.62(17) . 3_455
N1 Gd1 Na2 138.0(2) . 3_455
Na1 Gd1 Na2 91.44(9) . 3_455
O18 Gd2 O14 78.5(3) . .
O18 Gd2 O20 137.4(3) . .
O14 Gd2 O20 77.4(3) . .
O18 Gd2 O12 142.0(3) . .
O14 Gd2 O12 128.3(2) . .
O20 Gd2 O12 79.5(3) . .
O18 Gd2 O16 72.2(3) . .
O14 Gd2 O16 140.5(3) . .
O20 Gd2 O16 141.6(3) . .
O12 Gd2 O16 70.7(3) . .
O18 Gd2 O21 105.6(3) . .
O14 Gd2 O21 142.4(3) . .
O20 Gd2 O21 75.1(3) . .
O12 Gd2 O21 70.7(3) . .
O16 Gd2 O21 72.5(3) . .
O18 Gd2 O22 68.5(3) . .
O14 Gd2 O22 74.4(3) . .
O20 Gd2 O22 71.5(3) . .
O12 Gd2 O22 137.9(3) . .
O16 Gd2 O22 116.6(3) . .
O21 Gd2 O22 72.8(2) . .
O18 Gd2 N4 67.9(3) . .
O14 Gd2 N4 77.6(3) . .
O20 Gd2 N4 137.8(3) . .
O12 Gd2 N4 90.1(3) . .
O16 Gd2 N4 67.3(3) . .
O21 Gd2 N4 139.3(3) . .
O22 Gd2 N4 131.7(2) . .
O18 Gd2 N3 127.3(3) . .
O14 Gd2 N3 65.8(3) . .
O20 Gd2 N3 71.4(3) . .
O12 Gd2 N3 63.1(3) . .
O16 Gd2 N3 113.3(3) . .
O21 Gd2 N3 126.5(3) . .
O22 Gd2 N3 130.0(3) . .
N4 Gd2 N3 67.5(3) . .
O18 Gd2 Na1 32.7(2) . .
O14 Gd2 Na1 73.10(19) . .
O20 Gd2 Na1 106.0(2) . .
O12 Gd2 Na1 158.4(2) . .
O16 Gd2 Na1 94.3(2) . .
O21 Gd2 Na1 90.27(18) . .
O22 Gd2 Na1 35.77(19) . .
N4 Gd2 Na1 98.49(18) . .
N3 Gd2 Na1 138.5(2) . .
O18 Gd2 Na2 85.53(19) . .
O14 Gd2 Na2 162.25(18) . .
O20 Gd2 Na2 110.4(2) . .
O12 Gd2 Na2 69.38(19) . .
O16 Gd2 Na2 36.3(2) . .
O21 Gd2 Na2 36.47(19) . .
O22 Gd2 Na2 92.69(17) . .
N4 Gd2 Na2 103.60(19) . .
N3 Gd2 Na2 131.3(2) . .
Na1 Gd2 Na2 89.27(10) . .
O24 Na1 O23 82.9(6) . .
O24 Na1 O18 111.5(4) . .
O23 Na1 O18 121.2(4) . .
O24 Na1 O22 178.5(4) . .
O23 Na1 O22 97.2(5) . .
O18 Na1 O22 69.7(3) . .
O24 Na1 O7 94.2(4) . .
O23 Na1 O7 87.6(4) . .
O18 Na1 O7 142.5(3) . .
O22 Na1 O7 84.3(3) . .
O24 Na1 O10 98.8(4) . .
O23 Na1 O10 158.2(4) . .
O18 Na1 O10 78.6(3) . .
O22 Na1 O10 80.6(3) . .
O7 Na1 O10 70.6(3) . .
O24 Na1 Gd1 96.8(3) . .
O23 Na1 Gd1 122.6(3) . .
O18 Na1 Gd1 112.1(2) . .
O22 Na1 Gd1 81.96(19) . .
O7 Na1 Gd1 35.02(19) . .
O10 Na1 Gd1 35.63(18) . .
O24 Na1 Gd2 143.7(4) . .
O23 Na1 Gd2 114.5(4) . .
O18 Na1 Gd2 32.25(19) . .
O22 Na1 Gd2 37.5(2) . .
O7 Na1 Gd2 117.0(2) . .
O10 Na1 Gd2 76.65(19) . .
Gd1 Na1 Gd2 99.02(10) . .
O25 Na2 O26 93.0(4) . .
O25 Na2 O5 115.1(4) . 3_545
O26 Na2 O5 125.2(4) . 3_545
O25 Na2 O21 84.5(4) . .
O26 Na2 O21 154.8(4) . .
O5 Na2 O21 77.7(3) 3_545 .
O25 Na2 O16 87.9(3) . .
O26 Na2 O16 84.3(3) . .
O5 Na2 O16 138.7(3) 3_545 .
O21 Na2 O16 70.6(3) . .
O25 Na2 O11 160.7(4) . 3_545
O26 Na2 O11 101.7(3) . 3_545
O5 Na2 O11 66.0(3) 3_545 3_545
O21 Na2 O11 76.8(3) . 3_545
O16 Na2 O11 81.3(3) . 3_545
O25 Na2 Gd2 82.0(3) . .
O26 Na2 Gd2 118.7(3) . .
O5 Na2 Gd2 111.4(2) 3_545 .
O21 Na2 Gd2 36.11(19) . .
O16 Na2 Gd2 34.77(19) . .
O11 Na2 Gd2 80.01(19) 3_545 .
O25 Na2 Gd1 142.2(3) . 3_545
O26 Na2 Gd1 119.5(3) . 3_545
O5 Na2 Gd1 30.90(19) 3_545 3_545
O21 Na2 Gd1 73.66(18) . 3_545
O16 Na2 Gd1 112.3(2) . 3_545
O11 Na2 Gd1 35.1(2) 3_545 3_545
Gd2 Na2 Gd1 96.65(10) . 3_545
C4 O1 Gd1 125.5(6) . .
C6 O3 Gd1 125.0(6) . .
C8 O5 Gd1 124.1(7) . .
C8 O5 Na2 116.3(6) . 3_455
Gd1 O5 Na2 117.4(3) . 3_455
C10 O7 Gd1 124.2(6) . .
C10 O7 Na1 124.1(6) . .
Gd1 O7 Na1 109.6(3) . .
Gd1 O10 Na1 107.9(3) . .
Gd1 O11 Na2 108.9(3) . 3_455
C14 O12 Gd2 126.3(6) . .
C16 O14 Gd2 126.1(6) . .
C18 O16 Gd2 123.9(7) . .
C18 O16 Na2 125.6(7) . .
Gd2 O16 Na2 108.9(3) . .
C20 O18 Gd2 123.6(7) . .
C20 O18 Na1 119.0(7) . .
Gd2 O18 Na1 115.0(3) . .
Gd2 O21 Na2 107.4(3) . .
Na1 O22 Gd2 106.7(4) . .
C3 N1 C5 111.0(9) . .
C3 N1 C1 111.6(9) . .
C5 N1 C1 108.5(9) . .
C3 N1 Gd1 108.5(6) . .
C5 N1 Gd1 107.9(6) . .
C1 N1 Gd1 109.3(6) . .
C9 N2 C7 109.2(10) . .
C9 N2 C2 110.8(9) . .
C7 N2 C2 110.3(8) . .
C9 N2 Gd1 108.3(7) . .
C7 N2 Gd1 108.1(6) . .
C2 N2 Gd1 110.1(7) . .
C11 N3 C13 108.8(8) . .
C11 N3 C15 110.7(9) . .
C13 N3 C15 109.4(8) . .
C11 N3 Gd2 109.8(6) . .
C13 N3 Gd2 108.1(6) . .
C15 N3 Gd2 110.0(6) . .
C19 N4 C12 110.2(8) . .
C19 N4 C17 109.5(9) . .
C12 N4 C17 108.8(9) . .
C19 N4 Gd2 107.8(7) . .
C12 N4 Gd2 113.0(6) . .
C17 N4 Gd2 107.4(7) . .
C2 C1 N1 112.7(9) . .
C1 C2 N2 112.1(9) . .
N1 C3 C4 115.0(9) . .
O1 C4 O2 125.1(9) . .
O1 C4 C3 118.9(8) . .
O2 C4 C3 116.0(9) . .
N1 C5 C6 111.0(8) . .
O4 C6 O3 124.6(9) . .
O4 C6 C5 118.4(9) . .
O3 C6 C5 116.9(8) . .
N2 C7 C8 112.8(8) . .
O5 C8 O6 125.7(11) . .
O5 C8 C7 116.8(9) . .
O6 C8 C7 117.3(10) . .
N2 C9 C10 114.1(11) . .
O8 C10 O7 124.5(10) . .
O8 C10 C9 118.1(11) . .
O7 C10 C9 117.3(9) . .
N3 C11 C12 113.3(9) . .
N4 C12 C11 111.1(9) . .
N3 C13 C14 110.9(8) . .
O13 C14 O12 125.0(10) . .
O13 C14 C13 118.3(9) . .
O12 C14 C13 116.4(8) . .
N3 C15 C16 113.7(9) . .
O15 C16 O14 126.1(9) . .
O15 C16 C15 116.0(10) . .
O14 C16 C15 117.9(9) . .
N4 C17 C18 112.9(10) . .
O16 C18 O17 125.2(10) . .
O16 C18 C17 119.0(9) . .
O17 C18 C17 115.7(11) . .
N4 C19 C20 113.7(9) . .
O19 C20 O18 124.8(12) . .
O19 C20 C19 119.1(11) . .
O18 C20 C19 116.1(9) . .

loop_
_geom_bond_atom_site_label_1
_geom_bond_atom_site_label_2
_geom_bond_distance
_geom_bond_site_symmetry_2
Gd1 O1 2.381(6) .
Gd1 O5 2.397(7) .
Gd1 O9 2.411(8) .
Gd1 O7 2.430(7) .
Gd1 O3 2.432(6) .
Gd1 O10 2.442(7) .
Gd1 O11 2.520(8) .
Gd1 N2 2.649(10) .
Gd1 N1 2.670(9) .
Gd1 Na1 3.988(5) .
Gd1 Na2 4.144(4) 3_455
Gd2 O18 2.358(7) .
Gd2 O14 2.372(7) .
Gd2 O20 2.415(8) .
Gd2 O12 2.414(7) .
Gd2 O16 2.416(8) .
Gd2 O21 2.476(7) .
Gd2 O22 2.545(9) .
Gd2 N4 2.616(9) .
Gd2 N3 2.678(10) .
Gd2 Na1 4.004(4) .
Gd2 Na2 4.008(5) .
Na1 O24 2.320(10) .
Na1 O23 2.374(14) .
Na1 O18 2.388(9) .
Na1 O22 2.444(8) .
Na1 O7 2.450(9) .
Na1 O10 2.489(9) .
Na2 O25 2.349(9) .
Na2 O26 2.410(10) .
Na2 O5 2.454(9) 3_545
Na2 O21 2.497(9) .
Na2 O16 2.510(10) .
Na2 O11 2.575(8) 3_545
Na2 Gd1 4.144(4) 3_545
O1 C4 1.243(12) .
O2 C4 1.266(12) .
O3 C6 1.268(11) .
O4 C6 1.242(11) .
O5 C8 1.249(14) .
O5 Na2 2.454(9) 3_455
O6 C8 1.259(13) .
O7 C10 1.285(14) .
O8 C10 1.246(13) .
O11 Na2 2.575(8) 3_455
O12 C14 1.273(12) .
O13 C14 1.235(11) .
O14 C16 1.296(13) .
O15 C16 1.219(14) .
O16 C18 1.231(15) .
O17 C18 1.249(13) .
O18 C20 1.278(15) .
O19 C20 1.219(14) .
N1 C3 1.465(13) .
N1 C5 1.479(13) .
N1 C1 1.483(15) .
N2 C9 1.470(15) .
N2 C7 1.475(12) .
N2 C2 1.492(14) .
N3 C11 1.469(15) .
N3 C13 1.468(12) .
N3 C15 1.482(13) .
N4 C19 1.473(11) .
N4 C12 1.480(14) .
N4 C17 1.510(14) .
C1 C2 1.490(14) .
C3 C4 1.502(14) .
C5 C6 1.516(13) .
C7 C8 1.524(15) .
C9 C10 1.501(17) .
C11 C12 1.498(15) .
C13 C14 1.512(14) .
C15 C16 1.536(13) .
C17 C18 1.536(17) .
C19 C20 1.504(17) .

loop_
_geom_torsion_atom_site_label_1
_geom_torsion_atom_site_label_2
_geom_torsion_atom_site_label_3
_geom_torsion_atom_site_label_4
_geom_torsion
_geom_torsion_site_symmetry_1
C3 N1 C1 C2 75.4(11) .
C5 N1 C1 C2 -162.0(9) .
Gd1 N1 C1 C2 -44.6(10) .
N1 C1 C2 N2 62.6(12) .
C9 N2 C2 C1 75.4(13) .
C7 N2 C2 C1 -163.6(10) .
Gd1 N2 C2 C1 -44.4(11) .
C5 N1 C3 C4 142.4(10) .
C1 N1 C3 C4 -96.5(11) .
Gd1 N1 C3 C4 24.0(12) .
Gd1 O1 C4 O2 167.2(9) .
Gd1 O1 C4 C3 -12.9(14) .
N1 C3 C4 O1 -10.9(16) .
N1 C3 C4 O2 169.1(10) .
C3 N1 C5 C6 -158.9(9) .
C1 N1 C5 C6 78.1(11) .
Gd1 N1 C5 C6 -40.2(10) .
Gd1 O3 C6 O4 -168.1(9) .
Gd1 O3 C6 C5 12.6(13) .
N1 C5 C6 O4 -156.9(10) .
N1 C5 C6 O3 22.4(14) .
C9 N2 C7 C8 -85.7(11) .
C2 N2 C7 C8 152.3(10) .
Gd1 N2 C7 C8 31.9(10) .
Gd1 O5 C8 O6 -160.8(9) .
Na2 O5 C8 O6 36.9(14) 3_455
Gd1 O5 C8 C7 24.5(12) .
Na2 O5 C8 C7 -137.8(7) 3_455
N2 C7 C8 O5 -39.0(13) .
N2 C7 C8 O6 145.9(10) .
C7 N2 C9 C10 82.2(13) .
C2 N2 C9 C10 -156.1(11) .
Gd1 N2 C9 C10 -35.3(13) .
Gd1 O7 C10 O8 -179.1(9) .
Na1 O7 C10 O8 -16.8(16) .
Gd1 O7 C10 C9 -3.8(14) .
Na1 O7 C10 C9 158.5(9) .
N2 C9 C10 O8 -155.7(11) .
N2 C9 C10 O7 28.6(17) .
C13 N3 C11 C12 161.9(9) .
C15 N3 C11 C12 -77.9(10) .
Gd2 N3 C11 C12 43.8(10) .
C19 N4 C12 C11 162.6(9) .
C17 N4 C12 C11 -77.3(11) .
Gd2 N4 C12 C11 41.9(9) .
N3 C11 C12 N4 -59.3(11) .
C11 N3 C13 C14 -78.4(11) .
C15 N3 C13 C14 160.6(9) .
Gd2 N3 C13 C14 40.8(10) .
Gd2 O12 C14 O13 168.2(9) .
Gd2 O12 C14 C13 -6.3(15) .
N3 C13 C14 O13 158.5(10) .
N3 C13 C14 O12 -26.7(14) .
C11 N3 C15 C16 97.8(11) .
C13 N3 C15 C16 -142.3(10) .
Gd2 N3 C15 C16 -23.7(12) .
Gd2 O14 C16 O15 -164.8(9) .
Gd2 O14 C16 C15 12.4(15) .
N3 C15 C16 O15 -171.7(10) .
N3 C15 C16 O14 10.8(16) .
C19 N4 C17 C18 -83.5(12) .
C12 N4 C17 C18 156.0(9) .
Gd2 N4 C17 C18 33.3(11) .
Gd2 O16 C18 O17 178.8(8) .
Na2 O16 C18 O17 14.7(16) .
Gd2 O16 C18 C17 1.3(14) .
Na2 O16 C18 C17 -162.9(7) .
N4 C17 C18 O16 -26.0(15) .
N4 C17 C18 O17 156.3(10) .
C12 N4 C19 C20 -155.3(10) .
C17 N4 C19 C20 84.9(12) .
Gd2 N4 C19 C20 -31.6(11) .
Gd2 O18 C20 O19 158.4(10) .
Na1 O18 C20 O19 -39.9(15) .
Gd2 O18 C20 C19 -24.1(13) .
Na1 O18 C20 C19 137.6(8) .
N4 C19 C20 O19 -143.9(12) .
N4 C19 C20 O18 38.4(14) .
